data_9013652
loop_
_publ_author_name
'Lopano, C. L.'
'Heaney, P. J.'
'Post, J. E.'

_publ_section_title
;Cs-exchange in birnessite: Reaction mechanisms inferred from time-resolved
 X-ray diffraction and transmission electron microscopy Note: Solution
 concentration 0.05 M Note: Occupancies of the Oint sites are undetermined, O
 is used only as a scatterer
;
_journal_name_full 'American Mineralogist'
_journal_page_first 816
_journal_page_last 826
_journal_paper_doi 10.2138/am.2009.3068
_journal_volume 94
_journal_year 2009
_chemical_formula_sum 'H4.424 Mn O4.212'
_chemical_name_mineral Birnessite
_space_group_IT_number 2
_symmetry_space_group_name_Hall '-P 1 (1/2*x+1/2*y,1/2*x-1/2*y,-z)'
_symmetry_space_group_name_H-M 'C -1'
_cell_angle_alpha 89.94
_cell_angle_beta 101.561
_cell_angle_gamma 89.997
_cell_formula_units_Z 2
_cell_length_a 5.1349
_cell_length_b 2.8465
_cell_length_c 7.5135
_cell_volume 107.593
_database_code_amcsd 0004949
_exptl_crystal_density_diffrn 3.776
_cod_database_code 9013652

loop_
_space_group_symop_operation_xyz
x,y,z
1/2+x,1/2+y,z
-x,-y,-z
1/2-x,1/2-y,-z

loop_
_atom_site_label
_atom_site_fract_x
_atom_site_fract_y
_atom_site_fract_z
_atom_site_occupancy
_atom_site_U_iso_or_equiv
_atom_site_type_symbol
_atom_site_attached_hydrogens
Mn 0.00000 0.00000 0.00000 1.00000 0.02960 Mn 0
O1 0.37100 -0.02050 0.12540 1.00000 0.03550 O 0
Oint 0.22210 -0.43170 0.51770 0.39900 0.01020 O 0
Oint2 0.39800 0.35150 0.50610 0.70700 0.01290 O 0

loop_
_cod_changelog_entry_id
_cod_changelog_entry_author
_cod_changelog_entry_date
_cod_changelog_entry_text
1
;cod-tools version 3.8.0
Id: cif_guess_AMCSD_atom_types 9581 2023-05-17 12:35:41Z saulius
;
2023-05-23T09:25:04+03:00
;Derived atom types and hydrogen counts
from atom names that follow the AMCSD naming convention
(Wat == water, O-H == hydroxyl).
;

loop_
_cod_related_entry_id
_cod_related_entry_database
_cod_related_entry_code
1 AMCSD 0004949
